data_7247706
loop_
_publ_author_name
'Por\;eba, Tomasz'
'Kicior, Inga'

_publ_section_title
;
 Pressure-freezing of dodecane: exploring the crystal structures,
 formation kinetics and phase diagrams for colossal barocaloric effects in
 n-alkanes
;
_journal_issue 47
_journal_name_full 'RSC Advances'
_journal_page_first 33305
_journal_page_last 33317
_journal_paper_doi 10.1039/D3RA06957E
_journal_volume 13
_journal_year 2023
_chemical_formula_moiety 'C12 H26'
_chemical_formula_sum 'C12 H26'
_chemical_formula_weight 170.33
_chemical_name_common dodecane
_chemical_name_systematic n-dodecane
_space_group_crystal_system triclinic
_space_group_IT_number 2
_space_group_name_Hall '-P 1'
_space_group_name_H-M_alt 'P -1'
_atom_sites_solution_hydrogens geom
_atom_sites_solution_primary dual
_audit_creation_date 2023-07-12
_audit_creation_method
;
Olex2 1.3
(compiled 2020.11.12 svn.r5f609507 for OlexSys, GUI svn.r6408)
;
_audit_update_record
;
2023-07-12 deposited with the CCDC.	2023-11-03 downloaded from the CCDC.
;
_cell_angle_alpha 88.90(3)
_cell_angle_beta 84.67(2)
_cell_angle_gamma 73.309(19)
_cell_formula_units_Z 1
_cell_length_a 4.2522(9)
_cell_length_b 4.7701(11)
_cell_length_c 15.904(6)
_cell_measurement_pressure 150000
_cell_measurement_reflns_used 1339
_cell_measurement_temperature 295
_cell_measurement_theta_max 18.375
_cell_measurement_theta_min 2.226
_cell_volume 307.65(15)
_computing_molecular_graphics 'Olex2 1.3 (Dolomanov et al., 2009)'
_computing_publication_material 'Olex2 1.3 (Dolomanov et al., 2009)'
_computing_structure_refinement 'SHELXL 2017/1 (Sheldrick, 2015)'
_computing_structure_solution 'SHELXT  (Sheldrick, 2015)'
_diffrn_ambient_environment Helium
_diffrn_ambient_pressure 150000
_diffrn_ambient_temperature 295(1)
_diffrn_detector 'Hybrid Pixel Array Detector'
_diffrn_detector_type 'Eiger 9M CdTe'
_diffrn_measured_fraction_theta_full 0.436
_diffrn_measured_fraction_theta_max 0.354
_diffrn_measurement_details
;
List of Runs (angles in degrees, time in seconds):

  # Type    Start    End  Width  t~exp~   \w     \q     \k     \f   Frames
#--------------------------------------------------------------------------
  1  \w    -32.00  32.00   0.50    0.20    --    0.00   0.00   0.00  128
Two of these runs were performed for two crystals in two different orientations.
Then, the two datasets were merged in SORTAV
;
_diffrn_measurement_device_type 'esperanto-CrysAlisPro-abstract goniometer imported esperanto images'
_diffrn_measurement_method 'omega scan'
_diffrn_measurement_specimen_support 'diamond anvil cell'
_diffrn_radiation_probe x-ray
_diffrn_radiation_type synchrotron
_diffrn_radiation_wavelength 0.410
_diffrn_reflns_av_R_equivalents 0.0329
_diffrn_reflns_av_unetI/netI 0.0498
_diffrn_reflns_Laue_measured_fraction_full 0.436
_diffrn_reflns_Laue_measured_fraction_max 0.354
_diffrn_reflns_limit_h_max 6
_diffrn_reflns_limit_h_min -6
_diffrn_reflns_limit_k_max 4
_diffrn_reflns_limit_k_min -5
_diffrn_reflns_limit_l_max 23
_diffrn_reflns_limit_l_min -24
_diffrn_reflns_number 1339
_diffrn_reflns_point_group_measured_fraction_full 0.436
_diffrn_reflns_point_group_measured_fraction_max 0.354
_diffrn_reflns_theta_full 14.241
_diffrn_reflns_theta_max 18.375
_diffrn_reflns_theta_min 2.226
_diffrn_source synchrotron
_exptl_absorpt_coefficient_mu 0.025
_exptl_absorpt_correction_type none
_exptl_crystal_colour colourless
_exptl_crystal_colour_primary colourless
_exptl_crystal_density_diffrn 0.919
_exptl_crystal_description block
_exptl_crystal_F_000 98
_exptl_crystal_recrystallization_method 'isochoric recrystallization at high pressure in diamond anvil cell'
_exptl_crystal_size_max 0.25
_exptl_crystal_size_mid 0.07
_exptl_crystal_size_min 0.05
_refine_diff_density_max 0.075
_refine_diff_density_min -0.074
_refine_diff_density_rms 0.022
_refine_ls_extinction_method none
_refine_ls_goodness_of_fit_ref 1.075
_refine_ls_hydrogen_treatment constr
_refine_ls_matrix_type full
_refine_ls_number_parameters 56
_refine_ls_number_reflns 834
_refine_ls_number_restraints 0
_refine_ls_restrained_S_all 1.075
_refine_ls_R_factor_all 0.0953
_refine_ls_R_factor_gt 0.0662
_refine_ls_shift/su_max 0.000
_refine_ls_shift/su_mean 0.000
_refine_ls_structure_factor_coef Fsqd
_refine_ls_weighting_details 'w=1/[\s^2^(Fo^2^)+(0.1497P)^2^+0.0002P] where P=(Fo^2^+2Fc^2^)/3'
_refine_ls_weighting_scheme calc
_refine_ls_wR_factor_gt 0.2262
_refine_ls_wR_factor_ref 0.2574
_reflns_Friedel_coverage 0.000
_reflns_number_gt 439
_reflns_number_total 834
_reflns_threshold_expression 'I > 2\s(I)'
_cod_data_source_file d3ra06957e3.cif
_cod_data_source_block n-dodecane
_cod_depositor_comments
;
The following automatic conversions were performed:

data name '_diffrn_measurement_specimen_suport' was replaced with
'_diffrn_measurement_specimen_support' as specified in the
replacement file 'data/replacement-values/replacement_tags.lst'.

Automatic conversion script
Id: cif_correct_tags 9268 2022-04-12 08:56:07Z antanas 
;
_cod_original_cell_volume 307.64(16)
_cod_database_code 7247706
_shelx_shelxl_version_number 2017/1
_shelx_space_group_comment
;
The symmetry employed for this shelxl refinement is uniquely defined
by the following loop, which should always be used as a source of
symmetry information in preference to the above space-group names.
They are only intended as comments.
;
_shelx_estimated_absorpt_t_max 0.999
_shelx_estimated_absorpt_t_min 0.994
_olex2_refinement_description
;
1. Fixed Uiso
 At 1.2 times of:
  All C(H,H) groups
 At 1.5 times of:
  All C(H,H,H) groups
2.a Secondary CH2 refined with riding coordinates:
 C5(H5A,H5B), C6(H6A,H6B), C4(H4A,H4B), C3(H3A,H3B), C2(H2A,H2B)
2.b Idealised Me refined as rotating group:
 C1(H1A,H1B,H1C)
;
_olex2_exptl_crystal_mounting_method DAC
_olex2_submission_special_instructions 'No special instructions were received'

loop_
_space_group_symop_operation_xyz
'x, y, z'
'-x, -y, -z'

loop_
_atom_site_label
_atom_site_type_symbol
_atom_site_fract_x
_atom_site_fract_y
_atom_site_fract_z
_atom_site_U_iso_or_equiv
_atom_site_adp_type
_atom_site_occupancy
_atom_site_site_symmetry_order
_atom_site_calc_flag
_atom_site_refinement_flags_posn
_atom_site_refinement_flags_adp
_atom_site_refinement_flags_occupancy
_atom_site_disorder_assembly
_atom_site_disorder_group
C5 C 0.2185(3) 0.3604(5) 0.38804(7) 0.0582(8) Uani 1 1 d . . . . .
H5A H 0.076805 0.242449 0.375498 0.070 Uiso 1 1 calc R U . . .
H5B H 0.419003 0.230054 0.407029 0.070 Uiso 1 1 calc R U . . .
C6 C 0.0442(3) 0.5767(5) 0.45930(7) 0.0584(8) Uani 1 1 d . . . . .
H6A H -0.156021 0.707376 0.440263 0.070 Uiso 1 1 calc R U . . .
H6B H 0.186125 0.694374 0.471931 0.070 Uiso 1 1 calc R U . . .
C4 C 0.3059(3) 0.5133(5) 0.30688(8) 0.0600(8) Uani 1 1 d . . . . .
H4A H 0.105024 0.643007 0.287854 0.072 Uiso 1 1 calc R U . . .
H4B H 0.446208 0.632328 0.319622 0.072 Uiso 1 1 calc R U . . .
C3 C 0.4813(3) 0.3000(5) 0.23559(8) 0.0591(9) Uani 1 1 d . . . . .
H3A H 0.341383 0.180283 0.223139 0.071 Uiso 1 1 calc R U . . .
H3B H 0.682585 0.170985 0.254593 0.071 Uiso 1 1 calc R U . . .
C1 C 0.7443(4) 0.2356(6) 0.08443(9) 0.0838(11) Uani 1 1 d . . . . .
H1A H 0.941683 0.106122 0.103612 0.126 Uiso 1 1 calc R U . . .
H1B H 0.800448 0.341051 0.036064 0.126 Uiso 1 1 calc R U . . .
H1C H 0.602652 0.123815 0.069301 0.126 Uiso 1 1 calc R U . . .
C2 C 0.5674(4) 0.4506(6) 0.15453(8) 0.0703(9) Uani 1 1 d . . . . .
H2A H 0.366137 0.578187 0.135084 0.084 Uiso 1 1 calc R U . . .
H2B H 0.706167 0.571456 0.166919 0.084 Uiso 1 1 calc R U . . .

loop_
_atom_site_aniso_label
_atom_site_aniso_U_11
_atom_site_aniso_U_22
_atom_site_aniso_U_33
_atom_site_aniso_U_23
_atom_site_aniso_U_13
_atom_site_aniso_U_12
C5 0.0670(9) 0.054(2) 0.0473(8) -0.0053(12) 0.0046(7) -0.0109(8)
C6 0.0654(8) 0.056(2) 0.0480(9) -0.0077(13) 0.0056(7) -0.0112(7)
C4 0.0671(8) 0.058(2) 0.0483(8) -0.0051(12) 0.0053(7) -0.0104(8)
C3 0.0679(9) 0.056(2) 0.0476(8) -0.0038(13) 0.0047(6) -0.0118(8)
C1 0.0917(11) 0.096(3) 0.0543(9) -0.0082(15) 0.0150(7) -0.0179(12)
C2 0.0785(9) 0.074(2) 0.0509(8) -0.0027(12) 0.0080(7) -0.0148(9)

loop_
_atom_type_symbol
_atom_type_description
_atom_type_scat_dispersion_real
_atom_type_scat_dispersion_imag
_atom_type_scat_source
C C -0.0011 0.0005 'International Tables Vol C Tables 4.2.6.8 and 6.1.1.4'
H H 0.0000 0.0000 'International Tables Vol C Tables 4.2.6.8 and 6.1.1.4'

loop_
_geom_angle_atom_site_label_1
_geom_angle_atom_site_label_2
_geom_angle_atom_site_label_3
_geom_angle
_geom_angle_site_symmetry_1
_geom_angle_site_symmetry_3
_geom_angle_publ_flag
H5A C5 H5B 107.8 . . ?
C6 C5 H5A 109.0 . . ?
C6 C5 H5B 109.0 . . ?
C6 C5 C4 112.8(2) . . ?
C4 C5 H5A 109.0 . . ?
C4 C5 H5B 109.0 . . ?
C5 C6 C6 112.8(3) . 2_566 ?
C5 C6 H6A 109.0 . . ?
C5 C6 H6B 109.0 . . ?
C6 C6 H6A 109.0 2_566 . ?
C6 C6 H6B 109.0 2_566 . ?
H6A C6 H6B 107.8 . . ?
C5 C4 H4A 108.9 . . ?
C5 C4 H4B 108.9 . . ?
H4A C4 H4B 107.7 . . ?
C3 C4 C5 113.3(2) . . ?
C3 C4 H4A 108.9 . . ?
C3 C4 H4B 108.9 . . ?
C4 C3 H3A 108.9 . . ?
C4 C3 H3B 108.9 . . ?
C4 C3 C2 113.5(2) . . ?
H3A C3 H3B 107.7 . . ?
C2 C3 H3A 108.9 . . ?
C2 C3 H3B 108.9 . . ?
H1A C1 H1B 109.5 . . ?
H1A C1 H1C 109.5 . . ?
H1B C1 H1C 109.5 . . ?
C2 C1 H1A 109.5 . . ?
C2 C1 H1B 109.5 . . ?
C2 C1 H1C 109.5 . . ?
C3 C2 H2A 109.0 . . ?
C3 C2 H2B 109.0 . . ?
C1 C2 C3 112.9(2) . . ?
C1 C2 H2A 109.0 . . ?
C1 C2 H2B 109.0 . . ?
H2A C2 H2B 107.8 . . ?

loop_
_geom_bond_atom_site_label_1
_geom_bond_atom_site_label_2
_geom_bond_distance
_geom_bond_site_symmetry_2
_geom_bond_publ_flag
C5 H5A 0.9700 . ?
C5 H5B 0.9700 . ?
C5 C6 1.532(2) . ?
C5 C4 1.538(3) . ?
C6 C6 1.544(4) 2_566 ?
C6 H6A 0.9700 . ?
C6 H6B 0.9700 . ?
C4 H4A 0.9700 . ?
C4 H4B 0.9700 . ?
C4 C3 1.526(2) . ?
C3 H3A 0.9700 . ?
C3 H3B 0.9700 . ?
C3 C2 1.530(3) . ?
C1 H1A 0.9600 . ?
C1 H1B 0.9600 . ?
C1 H1C 0.9600 . ?
C1 C2 1.518(2) . ?
C2 H2A 0.9700 . ?
C2 H2B 0.9700 . ?

loop_
_geom_torsion_atom_site_label_1
_geom_torsion_atom_site_label_2
_geom_torsion_atom_site_label_3
_geom_torsion_atom_site_label_4
_geom_torsion
_geom_torsion_site_symmetry_1
_geom_torsion_site_symmetry_2
_geom_torsion_site_symmetry_3
_geom_torsion_site_symmetry_4
_geom_torsion_publ_flag
C5 C4 C3 C2 179.70(10) . . . . ?
C6 C5 C4 C3 179.68(9) . . . . ?
C4 C5 C6 C6 179.87(12) . . . 2_566 ?
C4 C3 C2 C1 179.52(11) . . . . ?
